data_2231561
loop_
_publ_author_name
'Kanchanadevi, J.'
'Anbalagan, G.'
'Saravanan, V.'
'Mohanakrishnan, A. K.'
'Manivannan, V.'

_publ_section_title
;
 2-(4-Methylphenyl)-1-phenylsulfonyl-3-nitro-1,2-dihydroquinoline
;
_journal_coeditor_code IS2758
_journal_issue 9
_journal_name_full 'Acta Crystallographica Section E'
_journal_page_first o2225
_journal_paper_doi 10.1107/S1600536811030455
_journal_volume 67
_journal_year 2011
_chemical_formula_iupac 'C22 H18 N2 O4 S'
_chemical_formula_moiety 'C22 H18 N2 O4 S'
_chemical_formula_sum 'C22 H18 N2 O4 S'
_chemical_formula_weight 406.44
_chemical_name_systematic
;
2-(4-Methylphenyl)-1-phenylsulfonyl-3-nitro-1,2-dihydroquinoline
;
_space_group_IT_number 14
_symmetry_cell_setting monoclinic
_symmetry_space_group_name_Hall '-P 2yn'
_symmetry_space_group_name_H-M 'P 1 21/n 1'
_atom_sites_solution_hydrogens geom
_atom_sites_solution_primary direct
_atom_sites_solution_secondary difmap
_audit_creation_method SHELXL97
_cell_angle_alpha 90.00
_cell_angle_beta 90.240(2)
_cell_angle_gamma 90.00
_cell_formula_units_Z 4
_cell_length_a 9.7349(5)
_cell_length_b 17.0241(9)
_cell_length_c 12.1068(6)
_cell_measurement_reflns_used 5485
_cell_measurement_temperature 295(2)
_cell_measurement_theta_max 29.35
_cell_measurement_theta_min 2.06
_cell_volume 2006.42(18)
_computing_cell_refinement 'SAINT (Bruker, 2003)'
_computing_data_collection 'APEX2 (Bruker, 2003)'
_computing_data_reduction 'SAINT (Bruker, 2003)'
_computing_molecular_graphics 'PLATON (Spek, 2009)'
_computing_publication_material 'SHELXL97 (Sheldrick, 2008)'
_computing_structure_refinement 'SHELXL97 (Sheldrick, 2008)'
_computing_structure_solution 'SHELXS97 (Sheldrick, 2008)'
_diffrn_ambient_temperature 295(2)
_diffrn_detector_area_resol_mean 0
_diffrn_measured_fraction_theta_full 0.995
_diffrn_measured_fraction_theta_max 0.995
_diffrn_measurement_device_type 'Bruker Kappa APEXII CCD'
_diffrn_measurement_method '\w and \f'
_diffrn_radiation_monochromator graphite
_diffrn_radiation_source 'fine-focus sealed tube'
_diffrn_radiation_type MoK\a
_diffrn_radiation_wavelength 0.71073
_diffrn_reflns_av_R_equivalents 0.0281
_diffrn_reflns_av_sigmaI/netI 0.0277
_diffrn_reflns_limit_h_max 7
_diffrn_reflns_limit_h_min -13
_diffrn_reflns_limit_k_max 23
_diffrn_reflns_limit_k_min -23
_diffrn_reflns_limit_l_max 16
_diffrn_reflns_limit_l_min -14
_diffrn_reflns_number 26473
_diffrn_reflns_theta_full 29.34
_diffrn_reflns_theta_max 29.34
_diffrn_reflns_theta_min 2.06
_diffrn_standards_interval_count 0
_diffrn_standards_interval_time 0
_exptl_absorpt_coefficient_mu 0.192
_exptl_absorpt_correction_T_max 0.9550
_exptl_absorpt_correction_T_min 0.9450
_exptl_absorpt_correction_type multi-scan
_exptl_absorpt_process_details '(SADABS; Sheldrick, 1996)'
_exptl_crystal_colour 'pale yellow'
_exptl_crystal_density_diffrn 1.346
_exptl_crystal_density_method 'not measured'
_exptl_crystal_description block
_exptl_crystal_F_000 848
_exptl_crystal_size_max 0.35
_exptl_crystal_size_mid 0.30
_exptl_crystal_size_min 0.25
_refine_diff_density_max 0.208
_refine_diff_density_min -0.233
_refine_ls_extinction_method none
_refine_ls_goodness_of_fit_ref 1.026
_refine_ls_hydrogen_treatment constr
_refine_ls_matrix_type full
_refine_ls_number_parameters 263
_refine_ls_number_reflns 5485
_refine_ls_number_restraints 0
_refine_ls_restrained_S_all 1.026
_refine_ls_R_factor_all 0.0890
_refine_ls_R_factor_gt 0.0479
_refine_ls_shift/su_max 0.000
_refine_ls_shift/su_mean 0.000
_refine_ls_structure_factor_coef Fsqd
_refine_ls_weighting_details 'calc w=1/[\s^2^(Fo^2^)+(0.0660P)^2^+0.3469P] where P=(Fo^2^+2Fc^2^)/3'
_refine_ls_weighting_scheme calc
_refine_ls_wR_factor_gt 0.1269
_refine_ls_wR_factor_ref 0.1505
_reflns_number_gt 3224
_reflns_number_total 5485
_reflns_threshold_expression I>2sigma(I)
_cod_data_source_file is2758.cif
_cod_data_source_block global
_cod_original_sg_symbol_H-M 'P 21/n'
_cod_database_code 2231561

loop_
_symmetry_equiv_pos_as_xyz
'x, y, z'
'-x+1/2, y+1/2, -z+1/2'
'-x, -y, -z'
'x-1/2, -y-1/2, z-1/2'

loop_
_atom_site_type_symbol
_atom_site_label
_atom_site_fract_x
_atom_site_fract_y
_atom_site_fract_z
_atom_site_U_iso_or_equiv
_atom_site_adp_type
_atom_site_calc_flag
_atom_site_refinement_flags
_atom_site_occupancy
_atom_site_symmetry_multiplicity
C C1 0.19131(16) 0.20602(10) 0.83358(16) 0.0572(4) Uani d . 1 1
C C2 0.1021(2) 0.14330(13) 0.8465(2) 0.0782(6) Uani d . 1 1
H H2 0.0747 0.1278 0.9168 0.094 Uiso calc R 1 1
C C3 0.0545(2) 0.10423(15) 0.7552(3) 0.0984(9) Uani d . 1 1
H H3 -0.0059 0.0624 0.7640 0.118 Uiso calc R 1 1
C C4 0.0945(3) 0.12577(17) 0.6509(3) 0.1007(9) Uani d . 1 1
H H4 0.0622 0.0981 0.5898 0.121 Uiso calc R 1 1
C C5 0.1819(2) 0.18787(15) 0.6368(2) 0.0822(6) Uani d . 1 1
H H5 0.2078 0.2028 0.5660 0.099 Uiso calc R 1 1
C C6 0.23211(18) 0.22870(11) 0.72767(15) 0.0580(4) Uani d . 1 1
C C7 0.32475(19) 0.29435(10) 0.71606(15) 0.0583(5) Uani d . 1 1
H H7 0.3352 0.3188 0.6479 0.070 Uiso calc R 1 1
C C8 0.39412(17) 0.31926(10) 0.80240(15) 0.0551(4) Uani d . 1 1
C C9 0.38459(17) 0.27927(10) 0.91304(14) 0.0534(4) Uani d . 1 1
H H9 0.4006 0.3186 0.9707 0.064 Uiso calc R 1 1
C C10 0.48831(16) 0.21338(10) 0.92830(13) 0.0483(4) Uani d . 1 1
C C11 0.59619(17) 0.20168(11) 0.85758(14) 0.0562(4) Uani d . 1 1
H H11 0.6054 0.2337 0.7958 0.067 Uiso calc R 1 1
C C12 0.69139(18) 0.14296(12) 0.87689(16) 0.0639(5) Uani d . 1 1
H H12 0.7646 0.1368 0.8285 0.077 Uiso calc R 1 1
C C13 0.68006(18) 0.09341(11) 0.96638(15) 0.0588(4) Uani d . 1 1
C C14 0.5720(2) 0.10586(12) 1.03651(17) 0.0709(5) Uani d . 1 1
H H14 0.5621 0.0734 1.0977 0.085 Uiso calc R 1 1
C C15 0.4780(2) 0.16477(12) 1.01928(16) 0.0671(5) Uani d . 1 1
H H15 0.4068 0.1720 1.0693 0.080 Uiso calc R 1 1
C C16 0.06971(19) 0.37453(12) 0.92595(15) 0.0646(5) Uani d . 1 1
C C17 0.1392(2) 0.44441(15) 0.9176(2) 0.0860(7) Uani d . 1 1
H H17 0.2226 0.4515 0.9540 0.103 Uiso calc R 1 1
C C18 0.0829(4) 0.50453(16) 0.8536(3) 0.1066(9) Uani d . 1 1
H H18 0.1291 0.5521 0.8465 0.128 Uiso calc R 1 1
C C19 -0.0370(4) 0.4936(2) 0.8029(3) 0.1156(11) Uani d . 1 1
H H19 -0.0737 0.5344 0.7610 0.139 Uiso calc R 1 1
C C20 -0.1077(3) 0.4253(2) 0.8102(2) 0.1116(10) Uani d . 1 1
H H20 -0.1919 0.4195 0.7746 0.134 Uiso calc R 1 1
C C21 -0.0529(2) 0.36413(16) 0.8715(2) 0.0861(7) Uani d . 1 1
H H21 -0.0988 0.3163 0.8757 0.103 Uiso calc R 1 1
C C22 0.7804(2) 0.02762(14) 0.9861(2) 0.0873(7) Uani d . 1 1
H H22A 0.8684 0.0491 1.0056 0.131 Uiso calc R 1 1
H H22B 0.7889 -0.0032 0.9201 0.131 Uiso calc R 1 1
H H22C 0.7480 -0.0050 1.0451 0.131 Uiso calc R 1 1
N N1 0.24454(14) 0.24821(9) 0.92602(12) 0.0584(4) Uani d . 1 1
N N2 0.48784(19) 0.38510(10) 0.79296(19) 0.0773(5) Uani d . 1 1
O O1 0.02787(19) 0.24655(12) 1.03159(17) 0.1265(8) Uani d . 1 1
O O2 0.2199(2) 0.33166(15) 1.09148(12) 0.1231(8) Uani d . 1 1
O O3 0.5112(2) 0.41204(10) 0.70211(16) 0.1096(6) Uani d . 1 1
O O4 0.5403(2) 0.41024(12) 0.8764(2) 0.1219(7) Uani d . 1 1
S S1 0.13716(6) 0.29822(4) 1.00593(4) 0.0809(2) Uani d . 1 1

loop_
_atom_site_aniso_label
_atom_site_aniso_U_11
_atom_site_aniso_U_22
_atom_site_aniso_U_33
_atom_site_aniso_U_12
_atom_site_aniso_U_13
_atom_site_aniso_U_23
C1 0.0441(8) 0.0530(10) 0.0747(12) 0.0120(7) 0.0062(8) 0.0164(9)
C2 0.0526(10) 0.0659(13) 0.1161(18) 0.0055(9) 0.0055(11) 0.0266(13)
C3 0.0614(13) 0.0625(14) 0.171(3) 0.0024(11) -0.0212(17) 0.0103(18)
C4 0.0879(17) 0.0826(18) 0.131(3) 0.0143(14) -0.0380(17) -0.0154(17)
C5 0.0858(15) 0.0804(16) 0.0801(15) 0.0196(13) -0.0177(12) -0.0004(12)
C6 0.0548(9) 0.0569(10) 0.0622(11) 0.0153(8) 0.0004(8) 0.0097(9)
C7 0.0646(10) 0.0564(10) 0.0541(10) 0.0179(8) 0.0164(8) 0.0176(8)
C8 0.0548(9) 0.0469(9) 0.0638(11) 0.0081(7) 0.0159(8) 0.0115(8)
C9 0.0556(9) 0.0530(10) 0.0517(9) 0.0065(7) 0.0101(7) 0.0039(7)
C10 0.0486(8) 0.0493(9) 0.0469(9) 0.0009(7) 0.0006(7) 0.0010(7)
C11 0.0541(9) 0.0612(11) 0.0534(10) 0.0070(8) 0.0056(7) 0.0073(8)
C12 0.0552(9) 0.0707(12) 0.0658(11) 0.0123(9) 0.0033(8) 0.0006(10)
C13 0.0575(10) 0.0541(10) 0.0645(11) 0.0066(8) -0.0135(8) -0.0024(9)
C14 0.0784(12) 0.0683(13) 0.0661(12) 0.0075(10) -0.0006(10) 0.0229(10)
C15 0.0688(11) 0.0702(12) 0.0623(11) 0.0096(9) 0.0140(9) 0.0164(9)
C16 0.0582(10) 0.0726(13) 0.0632(11) 0.0162(9) 0.0233(9) -0.0002(9)
C17 0.0782(13) 0.0806(16) 0.0993(17) 0.0089(12) 0.0215(12) -0.0109(13)
C18 0.128(2) 0.0684(16) 0.124(2) 0.0191(17) 0.041(2) 0.0056(16)
C19 0.134(3) 0.112(3) 0.100(2) 0.055(2) 0.030(2) 0.0151(19)
C20 0.0854(17) 0.151(3) 0.099(2) 0.042(2) -0.0056(15) 0.000(2)
C21 0.0668(13) 0.0997(18) 0.0919(16) 0.0098(12) 0.0120(12) -0.0023(14)
C22 0.0885(15) 0.0745(15) 0.0986(16) 0.0267(12) -0.0167(13) 0.0054(12)
N1 0.0523(7) 0.0649(10) 0.0581(9) 0.0116(7) 0.0170(6) 0.0135(7)
N2 0.0770(11) 0.0546(10) 0.1004(14) 0.0011(8) 0.0181(10) 0.0176(10)
O1 0.1073(12) 0.1217(14) 0.1512(17) 0.0298(11) 0.0902(12) 0.0615(13)
O2 0.1292(15) 0.192(2) 0.0477(8) 0.0691(15) 0.0026(9) -0.0158(11)
O3 0.1342(15) 0.0769(11) 0.1182(14) -0.0176(10) 0.0390(11) 0.0365(10)
O4 0.1345(16) 0.1048(15) 0.1263(16) -0.0521(13) -0.0165(13) 0.0139(13)
S1 0.0799(3) 0.1018(5) 0.0615(3) 0.0312(3) 0.0356(3) 0.0208(3)

loop_
_atom_type_symbol
_atom_type_description
_atom_type_scat_dispersion_real
_atom_type_scat_dispersion_imag
_atom_type_scat_source
C C 0.0033 0.0016 'International Tables Vol C Tables 4.2.6.8 and 6.1.1.4'
H H 0.0000 0.0000 'International Tables Vol C Tables 4.2.6.8 and 6.1.1.4'
N N 0.0061 0.0033 'International Tables Vol C Tables 4.2.6.8 and 6.1.1.4'
O O 0.0106 0.0060 'International Tables Vol C Tables 4.2.6.8 and 6.1.1.4'
S S 0.1246 0.1234 'International Tables Vol C Tables 4.2.6.8 and 6.1.1.4'

loop_
_geom_angle_atom_site_label_1
_geom_angle_atom_site_label_2
_geom_angle_atom_site_label_3
_geom_angle
C2 C1 C6 119.8(2)
C2 C1 N1 121.69(19)
C6 C1 N1 118.49(16)
C3 C2 C1 119.5(2)
C3 C2 H2 120.2
C1 C2 H2 120.2
C2 C3 C4 121.1(2)
C2 C3 H3 119.4
C4 C3 H3 119.4
C5 C4 C3 120.0(3)
C5 C4 H4 120.0
C3 C4 H4 120.0
C4 C5 C6 120.3(3)
C4 C5 H5 119.8
C6 C5 H5 119.8
C5 C6 C1 119.2(2)
C5 C6 C7 121.89(19)
C1 C6 C7 118.89(18)
C8 C7 C6 119.48(16)
C8 C7 H7 120.3
C6 C7 H7 120.3
C7 C8 N2 120.58(17)
C7 C8 C9 121.95(16)
N2 C8 C9 117.43(18)
N1 C9 C8 108.54(14)
N1 C9 C10 109.71(13)
C8 C9 C10 113.48(13)
N1 C9 H9 108.3
C8 C9 H9 108.3
C10 C9 H9 108.3
C11 C10 C15 117.95(16)
C11 C10 C9 122.75(15)
C15 C10 C9 119.24(15)
C10 C11 C12 120.91(17)
C10 C11 H11 119.5
C12 C11 H11 119.5
C13 C12 C11 121.32(17)
C13 C12 H12 119.3
C11 C12 H12 119.3
C14 C13 C12 117.16(17)
C14 C13 C22 121.08(19)
C12 C13 C22 121.75(19)
C13 C14 C15 122.10(18)
C13 C14 H14 119.0
C15 C14 H14 119.0
C14 C15 C10 120.53(17)
C14 C15 H15 119.7
C10 C15 H15 119.7
C17 C16 C21 120.3(2)
C17 C16 S1 120.10(18)
C21 C16 S1 119.64(18)
C16 C17 C18 119.0(3)
C16 C17 H17 120.5
C18 C17 H17 120.5
C19 C18 C17 119.8(3)
C19 C18 H18 120.1
C17 C18 H18 120.1
C18 C19 C20 122.3(3)
C18 C19 H19 118.8
C20 C19 H19 118.8
C19 C20 C21 119.1(3)
C19 C20 H20 120.5
C21 C20 H20 120.5
C16 C21 C20 119.5(3)
C16 C21 H21 120.2
C20 C21 H21 120.2
C13 C22 H22A 109.5
C13 C22 H22B 109.5
H22A C22 H22B 109.5
C13 C22 H22C 109.5
H22A C22 H22C 109.5
H22B C22 H22C 109.5
C1 N1 C9 115.55(13)
C1 N1 S1 119.18(11)
C9 N1 S1 117.61(13)
O4 N2 O3 122.9(2)
O4 N2 C8 118.15(19)
O3 N2 C8 118.9(2)
O1 S1 O2 120.72(13)
O1 S1 N1 106.53(10)
O2 S1 N1 105.78(9)
O1 S1 C16 107.62(11)
O2 S1 C16 108.37(12)
N1 S1 C16 107.11(8)

loop_
_geom_bond_atom_site_label_1
_geom_bond_atom_site_label_2
_geom_bond_distance
C1 C2 1.386(3)
C1 C6 1.398(2)
C1 N1 1.425(2)
C2 C3 1.369(4)
C2 H2 0.9300
C3 C4 1.373(4)
C3 H3 0.9300
C4 C5 1.368(4)
C4 H4 0.9300
C5 C6 1.389(3)
C5 H5 0.9300
C6 C7 1.443(3)
C7 C8 1.312(3)
C7 H7 0.9300
C8 N2 1.450(3)
C8 C9 1.506(2)
C9 N1 1.471(2)
C9 C10 1.520(2)
C9 H9 0.9800
C10 C11 1.372(2)
C10 C15 1.382(2)
C11 C12 1.382(2)
C11 H11 0.9300
C12 C13 1.378(3)
C12 H12 0.9300
C13 C14 1.371(3)
C13 C22 1.505(3)
C14 C15 1.373(3)
C14 H14 0.9300
C15 H15 0.9300
C16 C17 1.373(3)
C16 C21 1.373(3)
C16 S1 1.747(2)
C17 C18 1.394(4)
C17 H17 0.9300
C18 C19 1.330(5)
C18 H18 0.9300
C19 C20 1.355(5)
C19 H19 0.9300
C20 C21 1.384(4)
C20 H20 0.9300
C21 H21 0.9300
C22 H22A 0.9600
C22 H22B 0.9600
C22 H22C 0.9600
N1 S1 1.6620(14)
N2 O4 1.208(2)
N2 O3 1.214(2)
O1 S1 1.4159(19)
O2 S1 1.428(2)

loop_
_geom_hbond_atom_site_label_D
_geom_hbond_atom_site_label_H
_geom_hbond_atom_site_label_A
_geom_hbond_site_symmetry_A
_geom_hbond_distance_DH
_geom_hbond_distance_HA
_geom_hbond_distance_DA
_geom_hbond_angle_DHA
_geom_hbond_publ_flag
C4 H4 O4 4_565 0.93 2.60 3.418(4) 148 y

loop_
_geom_torsion_atom_site_label_1
_geom_torsion_atom_site_label_2
_geom_torsion_atom_site_label_3
_geom_torsion_atom_site_label_4
_geom_torsion
C6 C1 C2 C3 -0.1(3)
N1 C1 C2 C3 -179.51(17)
C1 C2 C3 C4 0.5(3)
C2 C3 C4 C5 -0.9(4)
C3 C4 C5 C6 0.9(3)
C4 C5 C6 C1 -0.6(3)
C4 C5 C6 C7 179.81(19)
C2 C1 C6 C5 0.2(3)
N1 C1 C6 C5 179.58(15)
C2 C1 C6 C7 179.81(15)
N1 C1 C6 C7 -0.8(2)
C5 C6 C7 C8 -164.16(17)
C1 C6 C7 C8 16.2(2)
C6 C7 C8 N2 -179.99(15)
C6 C7 C8 C9 2.5(2)
C7 C8 C9 N1 -33.2(2)
N2 C8 C9 N1 149.26(15)
C7 C8 C9 C10 89.0(2)
N2 C8 C9 C10 -88.50(19)
N1 C9 C10 C11 133.39(17)
C8 C9 C10 C11 11.8(2)
N1 C9 C10 C15 -49.3(2)
C8 C9 C10 C15 -170.91(17)
C15 C10 C11 C12 0.1(3)
C9 C10 C11 C12 177.40(17)
C10 C11 C12 C13 1.2(3)
C11 C12 C13 C14 -1.3(3)
C11 C12 C13 C22 177.92(18)
C12 C13 C14 C15 0.2(3)
C22 C13 C14 C15 -179.0(2)
C13 C14 C15 C10 1.0(3)
C11 C10 C15 C14 -1.1(3)
C9 C10 C15 C14 -178.56(18)
C21 C16 C17 C18 0.4(3)
S1 C16 C17 C18 -179.70(17)
C16 C17 C18 C19 0.6(4)
C17 C18 C19 C20 -0.4(4)
C18 C19 C20 C21 -0.8(5)
C17 C16 C21 C20 -1.6(3)
S1 C16 C21 C20 178.51(18)
C19 C20 C21 C16 1.8(4)
C2 C1 N1 C9 147.01(16)
C6 C1 N1 C9 -32.4(2)
C2 C1 N1 S1 -64.2(2)
C6 C1 N1 S1 116.43(15)
C8 C9 N1 C1 46.92(18)
C10 C9 N1 C1 -77.58(17)
C8 C9 N1 S1 -102.38(15)
C10 C9 N1 S1 133.12(12)
C7 C8 N2 O4 173.7(2)
C9 C8 N2 O4 -8.7(3)
C7 C8 N2 O3 -7.0(3)
C9 C8 N2 O3 170.59(17)
C1 N1 S1 O1 48.87(16)
C9 N1 S1 O1 -162.97(14)
C1 N1 S1 O2 178.48(15)
C9 N1 S1 O2 -33.35(16)
C1 N1 S1 C16 -66.07(15)
C9 N1 S1 C16 82.10(14)
C17 C16 S1 O1 159.82(17)
C21 C16 S1 O1 -20.30(19)
C17 C16 S1 O2 27.73(18)
C21 C16 S1 O2 -152.39(16)
C17 C16 S1 N1 -85.98(17)
C21 C16 S1 N1 93.90(16)
